data_4075338
loop_
_publ_author_name
'Vicent, Cristian'
'Viciano, M\'onica'
'Mas-Marz\'a, Elena'
'Sana\'u, Mercedes'
'Peris, Eduardo'

_publ_section_title
;
 Electrospray Ionization Mass Spectrometry Studies on the Mechanism of
 Hydrosilylation of Terminal Alkynes Using an N-Heterocyclic Carbene
 Complex of Iridium, Allow Detection/Characterization of All Reaction
 Intermediates&#x22A5;
;
_journal_issue 15
_journal_name_full Organometallics
_journal_page_first 3713
_journal_paper_doi 10.1021/om0602308
_journal_volume 25
_journal_year 2006
_chemical_formula_moiety 'C23 H28 Cl3 Ir N4 Si, C H3 O'
_chemical_formula_sum 'C24 H31 Cl3 Ir N4 O Si'
_chemical_formula_weight 718.17
_chemical_name_systematic
; 
 ? 
;
_space_group_IT_number 2
_symmetry_cell_setting triclinic
_symmetry_space_group_name_Hall '-P 1'
_symmetry_space_group_name_H-M 'P -1'
_atom_sites_solution_hydrogens geom
_atom_sites_solution_primary direct
_atom_sites_solution_secondary difmap
_audit_creation_method SHELXL-97
_cell_angle_alpha 117.98(13)
_cell_angle_beta 97.60(14)
_cell_angle_gamma 105.83(14)
_cell_formula_units_Z 2
_cell_length_a 11.221(7)
_cell_length_b 12.706(8)
_cell_length_c 13.236(8)
_cell_measurement_reflns_used 4106
_cell_measurement_temperature 293(2)
_cell_measurement_theta_max 26.92
_cell_measurement_theta_min 2.56
_cell_volume 1526(4)
_computing_cell_refinement 'Bruker SMART'
_computing_data_collection 'Bruker SMART'
_computing_data_reduction 'Bruker SAINT'
_computing_molecular_graphics 'Bruker SHELXTL'
_computing_publication_material 'Bruker SHELXTL'
_computing_structure_refinement 'SHELXL-97 (Sheldrick, 1997)'
_computing_structure_solution 'SHELXS-97 (Sheldrick, 1990)'
_diffrn_ambient_temperature 293(2)
_diffrn_measured_fraction_theta_full 0.982
_diffrn_measured_fraction_theta_max 0.982
_diffrn_measurement_device_type 'CCD area detector'
_diffrn_measurement_method 'phi and omega scans'
_diffrn_radiation_monochromator graphite
_diffrn_radiation_source 'fine-focus sealed tube'
_diffrn_radiation_type MoK\a
_diffrn_radiation_wavelength 0.71073
_diffrn_reflns_av_R_equivalents 0.0284
_diffrn_reflns_av_sigmaI/netI 0.0486
_diffrn_reflns_limit_h_max 7
_diffrn_reflns_limit_h_min -12
_diffrn_reflns_limit_k_max 14
_diffrn_reflns_limit_k_min -14
_diffrn_reflns_limit_l_max 14
_diffrn_reflns_limit_l_min -14
_diffrn_reflns_number 7235
_diffrn_reflns_theta_full 23.26
_diffrn_reflns_theta_max 23.26
_diffrn_reflns_theta_min 1.83
_exptl_absorpt_coefficient_mu 4.698
_exptl_absorpt_correction_type none
_exptl_crystal_colour 'light yellow'
_exptl_crystal_density_diffrn 1.563
_exptl_crystal_density_method 'not measured'
_exptl_crystal_description prism
_exptl_crystal_F_000 706
_exptl_crystal_size_max 0.30
_exptl_crystal_size_mid 0.26
_exptl_crystal_size_min 0.25
_refine_diff_density_max 1.438
_refine_diff_density_min -0.680
_refine_diff_density_rms 0.122
_refine_ls_extinction_method none
_refine_ls_goodness_of_fit_ref 1.104
_refine_ls_hydrogen_treatment constr
_refine_ls_matrix_type full
_refine_ls_number_parameters 310
_refine_ls_number_reflns 4303
_refine_ls_number_restraints 0
_refine_ls_restrained_S_all 1.104
_refine_ls_R_factor_all 0.0489
_refine_ls_R_factor_gt 0.0380
_refine_ls_shift/su_max 0.001
_refine_ls_shift/su_mean 0.000
_refine_ls_structure_factor_coef Fsqd
_refine_ls_weighting_details 'calc w=1/[\s^2^(Fo^2^)+(0.0525P)^2^+3.2031P] where P=(Fo^2^+2Fc^2^)/3'
_refine_ls_weighting_scheme calc
_refine_ls_wR_factor_gt 0.0977
_refine_ls_wR_factor_ref 0.1071
_reflns_number_gt 3677
_reflns_number_total 4303
_reflns_threshold_expression >2sigma(I)
_cod_data_source_file om0602308si20060313_115147.cif
_cod_data_source_block str770m
_cod_original_cell_volume 1526.3(28)
_cod_original_sg_symbol_H-M P-1
_cod_database_code 4075338

loop_
_symmetry_equiv_pos_as_xyz
'x, y, z'
'-x, -y, -z'

loop_
_atom_site_label
_atom_site_type_symbol
_atom_site_fract_x
_atom_site_fract_y
_atom_site_fract_z
_atom_site_U_iso_or_equiv
_atom_site_adp_type
_atom_site_occupancy
_atom_site_symmetry_multiplicity
_atom_site_calc_flag
_atom_site_refinement_flags
Ir1 Ir 0.74092(3) 0.07179(3) 0.74308(3) 0.04219(15) Uani 1 1 d .
Cl1 Cl 0.5467(2) 0.1387(3) 0.7289(2) 0.0603(6) Uani 1 1 d .
Si1 Si 0.9344(2) 0.0399(3) 0.7621(3) 0.0567(7) Uani 1 1 d .
C1 C 0.7181(7) 0.0723(9) 0.8868(8) 0.050(2) Uani 1 1 d .
N1 N 0.7227(7) 0.1671(8) 0.9933(6) 0.0528(19) Uani 1 1 d .
C0 C 0.475(4) 0.462(2) 0.180(3) 0.231(19) Uani 1 1 d .
H0A H 0.4855 0.3856 0.1223 0.347 Uiso 1 1 calc R
H0B H 0.3859 0.4517 0.1583 0.347 Uiso 1 1 calc R
H0C H 0.5001 0.4750 0.2583 0.347 Uiso 1 1 calc R
Cl2 Cl 0.6125(3) -0.1132(3) 1.0463(3) 0.0801(9) Uani 1 1 d .
N2 N 0.6805(7) -0.0380(8) 0.8923(6) 0.0493(18) Uani 1 1 d .
C2 C 0.6898(9) 0.1202(12) 1.0670(8) 0.056(2) Uani 1 1 d .
Cl3 Cl 0.6775(3) 0.2120(3) 1.2048(2) 0.0869(9) Uani 1 1 d .
C3 C 0.6618(8) -0.0045(13) 1.0048(9) 0.061(3) Uani 1 1 d .
C9 C 0.7623(8) 0.0913(9) 0.5139(8) 0.046(2) Uani 1 1 d .
O3 O 0.562(4) 0.579(5) 0.180(2) 0.52(4) Uani 1 1 d .
C4 C 0.6692(9) -0.1580(10) 0.8008(9) 0.058(2) Uani 1 1 d .
H4 H 0.7121 -0.2057 0.8138 0.070 Uiso 1 1 calc R
C5 C 0.7552(11) 0.3041(11) 1.0311(9) 0.077(3) Uani 1 1 d .
H5A H 0.7053 0.3411 1.0825 0.092 Uiso 1 1 calc R
H5B H 0.7377 0.3122 0.9619 0.092 Uiso 1 1 calc R
C6 C 0.910(2) 0.3746(18) 1.1043(18) 0.192(12) Uani 1 1 d .
H6A H 0.9274 0.3518 1.1635 0.230 Uiso 1 1 calc R
H6B H 0.9587 0.3447 1.0488 0.230 Uiso 1 1 calc R
C7 C 1.0224(11) 0.0952(14) 0.9217(11) 0.093(4) Uani 1 1 d .
H7A H 0.9599 0.0775 0.9604 0.139 Uiso 1 1 calc R
H7B H 1.0731 0.1862 0.9656 0.139 Uiso 1 1 calc R
H7C H 1.0788 0.0499 0.9199 0.139 Uiso 1 1 calc R
C8 C 1.0578(11) 0.1321(13) 0.7180(13) 0.095(4) Uani 1 1 d .
H8A H 1.1405 0.1280 0.7408 0.143 Uiso 1 1 calc R
H8B H 1.0664 0.2205 0.7582 0.143 Uiso 1 1 calc R
H8C H 1.0291 0.0944 0.6326 0.143 Uiso 1 1 calc R
N3 N 0.7558(7) 0.0770(7) 0.5921(7) 0.0496(18) Uani 1 1 d .
C10 C 0.7701(10) 0.1114(11) 0.4157(9) 0.068(3) Uani 1 1 d .
H10A H 0.8114 0.2019 0.4470 0.101 Uiso 1 1 calc R
H10B H 0.6841 0.0786 0.3631 0.101 Uiso 1 1 calc R
H10C H 0.8201 0.0669 0.3719 0.101 Uiso 1 1 calc R
N01 N 0.5993(6) -0.1244(6) 0.6378(6) 0.0424(16) Uani 1 1 d .
C12 C 0.5234(8) -0.1672(9) 0.5288(8) 0.050(2) Uani 1 1 d .
H12 H 0.5296 -0.1100 0.5027 0.059 Uiso 1 1 calc R
C13 C 0.4351(10) -0.2951(10) 0.4526(9) 0.071(3) Uani 1 1 d .
H13 H 0.3859 -0.3226 0.3762 0.086 Uiso 1 1 calc R
C14 C 0.4211(10) -0.3802(10) 0.4910(10) 0.070(3) Uani 1 1 d .
H14 H 0.3641 -0.4660 0.4414 0.084 Uiso 1 1 calc R
C15 C 0.4940(11) -0.3340(10) 0.6044(11) 0.068(3) Uani 1 1 d .
H15 H 0.4849 -0.3891 0.6331 0.081 Uiso 1 1 calc R
C16 C 0.5830(9) -0.2050(10) 0.6797(9) 0.054(2) Uani 1 1 d .
C17 C 0.949(2) 0.504(2) 1.160(2) 0.178(9) Uani 1 1 d .
H17A H 0.9005 0.5362 1.2146 0.213 Uiso 1 1 calc R
H17B H 0.9390 0.5298 1.1020 0.213 Uiso 1 1 calc R
C18 C 1.102(2) 0.558(2) 1.233(2) 0.237(15) Uani 1 1 d .
H18A H 1.1244 0.6386 1.3063 0.356 Uiso 1 1 calc R
H18B H 1.1542 0.5699 1.1844 0.356 Uiso 1 1 calc R
H18C H 1.1168 0.4966 1.2505 0.356 Uiso 1 1 calc R
C21 C 0.9135(9) -0.1320(10) 0.6607(9) 0.058(2) Uani 1 1 d .
C22 C 0.9614(11) -0.2064(12) 0.6968(11) 0.074(3) Uani 1 1 d .
H22 H 1.0078 -0.1672 0.7771 0.088 Uiso 1 1 calc R
C23 C 0.9429(14) -0.3303(14) 0.6205(15) 0.092(4) Uani 1 1 d .
H23 H 0.9721 -0.3756 0.6496 0.111 Uiso 1 1 calc R
C24 C 0.8817(15) -0.3893(13) 0.5010(16) 0.103(4) Uani 1 1 d .
H24 H 0.8749 -0.4728 0.4483 0.123 Uiso 1 1 calc R
C25 C 0.8297(13) -0.3270(14) 0.4575(13) 0.101(4) Uani 1 1 d .
H25 H 0.7837 -0.3684 0.3767 0.121 Uiso 1 1 calc R
C26 C 0.8489(11) -0.1984(13) 0.5397(11) 0.079(3) Uani 1 1 d .
H26 H 0.8156 -0.1552 0.5103 0.094 Uiso 1 1 calc R

loop_
_atom_site_aniso_label
_atom_site_aniso_U_11
_atom_site_aniso_U_22
_atom_site_aniso_U_33
_atom_site_aniso_U_23
_atom_site_aniso_U_13
_atom_site_aniso_U_12
Ir1 0.0382(2) 0.0601(2) 0.0382(2) 0.03245(17) 0.01661(14) 0.01786(15)
Cl1 0.0585(14) 0.0829(17) 0.0589(14) 0.0447(13) 0.0214(11) 0.0385(13)
Si1 0.0407(14) 0.0837(19) 0.0609(16) 0.0489(15) 0.0209(12) 0.0225(13)
C1 0.028(4) 0.071(6) 0.040(5) 0.030(5) 0.003(4) 0.010(4)
N1 0.038(4) 0.078(6) 0.040(4) 0.030(4) 0.013(3) 0.020(4)
C0 0.36(5) 0.147(19) 0.16(2) 0.037(18) 0.15(3) 0.12(3)
Cl2 0.0643(16) 0.138(3) 0.0823(19) 0.090(2) 0.0325(14) 0.0353(17)
N2 0.045(4) 0.073(5) 0.046(4) 0.042(4) 0.021(3) 0.023(4)
C2 0.042(5) 0.096(8) 0.042(5) 0.041(6) 0.022(4) 0.031(5)
Cl3 0.0793(19) 0.137(3) 0.0433(14) 0.0457(16) 0.0298(13) 0.0389(18)
C3 0.032(5) 0.126(10) 0.054(6) 0.068(7) 0.018(4) 0.028(6)
C9 0.051(5) 0.063(6) 0.047(5) 0.039(5) 0.028(4) 0.028(4)
O3 0.35(4) 0.87(9) 0.18(2) 0.04(4) 0.05(3) 0.45(6)
C4 0.061(6) 0.074(7) 0.064(6) 0.052(6) 0.020(5) 0.031(5)
C5 0.073(7) 0.087(8) 0.043(6) 0.023(6) 0.017(5) 0.014(6)
C6 0.24(2) 0.102(13) 0.120(15) 0.059(12) -0.042(15) -0.049(14)
C7 0.053(7) 0.139(11) 0.086(9) 0.066(9) 0.010(6) 0.030(7)
C8 0.059(7) 0.126(11) 0.136(12) 0.091(10) 0.057(7) 0.030(7)
N3 0.048(4) 0.055(5) 0.056(5) 0.032(4) 0.027(4) 0.024(4)
C10 0.067(6) 0.103(8) 0.070(7) 0.066(7) 0.034(5) 0.041(6)
N01 0.038(4) 0.052(4) 0.043(4) 0.025(3) 0.020(3) 0.020(3)
C12 0.043(5) 0.067(6) 0.046(5) 0.032(5) 0.020(4) 0.025(5)
C13 0.056(6) 0.077(7) 0.050(6) 0.027(6) 0.008(5) 0.001(5)
C14 0.069(7) 0.056(6) 0.066(7) 0.025(6) 0.023(6) 0.010(5)
C15 0.076(7) 0.062(7) 0.088(8) 0.050(6) 0.042(6) 0.033(6)
C16 0.050(5) 0.075(7) 0.062(6) 0.050(6) 0.028(5) 0.031(5)
C17 0.23(3) 0.136(18) 0.16(2) 0.058(15) 0.072(18) 0.089(18)
C18 0.158(18) 0.21(2) 0.17(2) 0.109(18) -0.110(17) -0.099(17)
C21 0.049(5) 0.085(7) 0.066(6) 0.051(6) 0.034(5) 0.033(5)
C22 0.072(7) 0.103(9) 0.081(8) 0.070(8) 0.036(6) 0.038(7)
C23 0.111(11) 0.091(10) 0.114(12) 0.068(9) 0.050(9) 0.060(8)
C24 0.107(11) 0.081(9) 0.133(14) 0.054(10) 0.070(10) 0.042(8)
C25 0.100(10) 0.109(11) 0.090(10) 0.038(9) 0.026(8) 0.062(9)
C26 0.071(7) 0.111(10) 0.079(8) 0.062(8) 0.032(6) 0.043(7)

loop_
_atom_type_symbol
_atom_type_description
_atom_type_scat_dispersion_real
_atom_type_scat_dispersion_imag
_atom_type_scat_source
C C 0.0033 0.0016 'International Tables Vol C Tables 4.2.6.8 and 6.1.1.4'
H H 0.0000 0.0000 'International Tables Vol C Tables 4.2.6.8 and 6.1.1.4'
N N 0.0061 0.0033 'International Tables Vol C Tables 4.2.6.8 and 6.1.1.4'
Si Si 0.0817 0.0704 'International Tables Vol C Tables 4.2.6.8 and 6.1.1.4'
Cl Cl 0.1484 0.1585 'International Tables Vol C Tables 4.2.6.8 and 6.1.1.4'
Ir Ir -1.4442 7.9887 'International Tables Vol C Tables 4.2.6.8 and 6.1.1.4'
O O 0.0106 0.0060 'International Tables Vol C Tables 4.2.6.8 and 6.1.1.4'

loop_
_geom_angle_atom_site_label_1
_geom_angle_atom_site_label_2
_geom_angle_atom_site_label_3
_geom_angle
C1 Ir1 N3 176.1(3)
C1 Ir1 N01 87.9(3)
N3 Ir1 N01 92.4(3)
C1 Ir1 Si1 93.7(3)
N3 Ir1 Si1 90.1(2)
N01 Ir1 Si1 101.59(18)
C1 Ir1 Cl1 89.4(3)
N3 Ir1 Cl1 86.7(2)
N01 Ir1 Cl1 85.99(18)
Si1 Ir1 Cl1 171.91(9)
C21 Si1 C8 103.5(5)
C21 Si1 C7 108.4(5)
C8 Si1 C7 104.5(6)
C21 Si1 Ir1 113.1(3)
C8 Si1 Ir1 113.0(4)
C7 Si1 Ir1 113.6(4)
N1 C1 N2 105.1(7)
N1 C1 Ir1 131.1(7)
N2 C1 Ir1 123.6(7)
C1 N1 C2 111.0(9)
C1 N1 C5 126.1(8)
C2 N1 C5 122.8(8)
C1 N2 C4 123.6(7)
C1 N2 C3 108.5(8)
C4 N2 C3 127.9(8)
C3 C2 N1 107.2(8)
C3 C2 Cl3 128.9(8)
N1 C2 Cl3 123.7(9)
C2 C3 N2 108.2(8)
C2 C3 Cl2 128.6(8)
N2 C3 Cl2 123.2(10)
N3 C9 C10 179.1(10)
N2 C4 C16 115.2(8)
N1 C5 C6 104.4(11)
C17 C6 C5 111(2)
C9 N3 Ir1 173.1(7)
C12 N01 C16 118.9(8)
C12 N01 Ir1 118.9(6)
C16 N01 Ir1 122.2(6)
N01 C12 C13 122.2(9)
C14 C13 C12 119.8(10)
C15 C14 C13 117.4(10)
C14 C15 C16 121.9(10)
N01 C16 C15 119.5(9)
N01 C16 C4 118.9(8)
C15 C16 C4 121.3(8)
C6 C17 C18 104(2)
C26 C21 C22 113.5(10)
C26 C21 Si1 120.9(8)
C22 C21 Si1 125.6(8)
C23 C22 C21 123.4(11)
C22 C23 C24 120.3(12)
C23 C24 C25 120.8(13)
C24 C25 C26 117.5(13)
C21 C26 C25 124.5(12)

loop_
_geom_bond_atom_site_label_1
_geom_bond_atom_site_label_2
_geom_bond_distance
Ir1 C1 1.950(9)
Ir1 N3 2.058(8)
Ir1 N01 2.163(7)
Ir1 Si1 2.318(3)
Ir1 Cl1 2.561(2)
Si1 C21 1.874(11)
Si1 C8 1.898(10)
Si1 C7 1.900(11)
C1 N1 1.340(11)
C1 N2 1.389(11)
N1 C2 1.400(12)
N1 C5 1.484(14)
C0 O3 1.54(6)
Cl2 C3 1.699(11)
N2 C4 1.389(12)
N2 C3 1.408(11)
C2 C3 1.313(15)
C2 Cl3 1.693(10)
C9 N3 1.139(10)
C9 C10 1.446(12)
C4 C16 1.496(13)
C5 C6 1.63(2)
C6 C17 1.35(2)
N01 C12 1.338(10)
N01 C16 1.359(11)
C12 C13 1.400(13)
C13 C14 1.378(15)
C14 C15 1.361(15)
C15 C16 1.410(14)
C17 C18 1.62(3)
C21 C26 1.375(15)
C21 C22 1.430(14)
C22 C23 1.347(17)
C23 C24 1.362(19)
C24 C25 1.374(19)
C25 C26 1.407(18)

loop_
_geom_torsion_atom_site_label_1
_geom_torsion_atom_site_label_2
_geom_torsion_atom_site_label_3
_geom_torsion_atom_site_label_4
_geom_torsion
C1 Ir1 Si1 C21 100.3(4)
N3 Ir1 Si1 C21 -80.8(4)
N01 Ir1 Si1 C21 11.7(4)
Cl1 Ir1 Si1 C21 -147.7(6)
C1 Ir1 Si1 C8 -142.5(6)
N3 Ir1 Si1 C8 36.4(6)
N01 Ir1 Si1 C8 128.8(5)
Cl1 Ir1 Si1 C8 -30.5(9)
C1 Ir1 Si1 C7 -23.7(6)
N3 Ir1 Si1 C7 155.2(5)
N01 Ir1 Si1 C7 -112.4(5)
Cl1 Ir1 Si1 C7 88.3(8)
N3 Ir1 C1 N1 -51(5)
N01 Ir1 C1 N1 -146.4(8)
Si1 Ir1 C1 N1 112.1(7)
Cl1 Ir1 C1 N1 -60.4(7)
N3 Ir1 C1 N2 123(5)
N01 Ir1 C1 N2 27.6(6)
Si1 Ir1 C1 N2 -73.9(6)
Cl1 Ir1 C1 N2 113.6(6)
N2 C1 N1 C2 0.3(9)
Ir1 C1 N1 C2 175.2(6)
N2 C1 N1 C5 -178.4(8)
Ir1 C1 N1 C5 -3.6(13)
N1 C1 N2 C4 -177.2(8)
Ir1 C1 N2 C4 7.4(11)
N1 C1 N2 C3 0.8(8)
Ir1 C1 N2 C3 -174.5(6)
C1 N1 C2 C3 -1.4(10)
C5 N1 C2 C3 177.4(8)
C1 N1 C2 Cl3 -176.4(6)
C5 N1 C2 Cl3 2.4(12)
N1 C2 C3 N2 1.9(10)
Cl3 C2 C3 N2 176.5(6)
N1 C2 C3 Cl2 -178.8(6)
Cl3 C2 C3 Cl2 -4.1(14)
C1 N2 C3 C2 -1.7(9)
C4 N2 C3 C2 176.2(8)
C1 N2 C3 Cl2 178.9(6)
C4 N2 C3 Cl2 -3.2(12)
C1 N2 C4 C16 -54.3(11)
C3 N2 C4 C16 128.0(9)
C1 N1 C5 C6 -95.4(12)
C2 N1 C5 C6 85.9(12)
N1 C5 C6 C17 -170.7(17)
C10 C9 N3 Ir1 -2(74)
C1 Ir1 N3 C9 36(9)
N01 Ir1 N3 C9 130(6)
Si1 Ir1 N3 C9 -128(6)
Cl1 Ir1 N3 C9 45(6)
C1 Ir1 N01 C12 149.1(6)
N3 Ir1 N01 C12 -27.0(6)
Si1 Ir1 N01 C12 -117.6(6)
Cl1 Ir1 N01 C12 59.6(6)
C1 Ir1 N01 C16 -29.6(7)
N3 Ir1 N01 C16 154.3(6)
Si1 Ir1 N01 C16 63.7(6)
Cl1 Ir1 N01 C16 -119.1(6)
C16 N01 C12 C13 -5.2(12)
Ir1 N01 C12 C13 176.1(7)
N01 C12 C13 C14 2.3(15)
C12 C13 C14 C15 1.1(16)
C13 C14 C15 C16 -1.5(16)
C12 N01 C16 C15 4.7(12)
Ir1 N01 C16 C15 -176.6(6)
C12 N01 C16 C4 179.0(8)
Ir1 N01 C16 C4 -2.3(11)
C14 C15 C16 N01 -1.4(15)
C14 C15 C16 C4 -175.6(10)
N2 C4 C16 N01 48.8(12)
N2 C4 C16 C15 -137.0(9)
C5 C6 C17 C18 177.2(16)
C8 Si1 C21 C26 -71.4(9)
C7 Si1 C21 C26 178.0(8)
Ir1 Si1 C21 C26 51.1(9)
C8 Si1 C21 C22 107.7(9)
C7 Si1 C21 C22 -2.8(10)
Ir1 Si1 C21 C22 -129.7(8)
C26 C21 C22 C23 -1.4(15)
Si1 C21 C22 C23 179.4(10)
C21 C22 C23 C24 4(2)
C22 C23 C24 C25 -5(2)
C23 C24 C25 C26 4(2)
C22 C21 C26 C25 0.3(16)
Si1 C21 C26 C25 179.6(10)
C24 C25 C26 C21 -1(2)
